data_4083733
loop_
_publ_author_name
'Chen, Fang-Fang'
'Wei, Hui-Bo'
'Bian, Zu-Qiang'
'Liu, Zhi-Wei'
'Ma, En'
'Chen, Zhong-Ning'
'Huang, Chun-Hui'

_publ_section_title
;
 Sensitized Near-Infrared Emission from IrIII-LnIII(Ln = Nd, Yb, Er)
 Bimetallic Complexes with a (N&#x2227;O)(N&#x2227;O) Bridging Ligand
;
_journal_name_full Organometallics
_journal_page_first 140625135042003
_journal_paper_doi 10.1021/om401110k
_journal_year 2014
_chemical_formula_sum 'C52.5 H41 Br Cl7 Er F9 Ir N8 O8 S3'
_chemical_formula_weight 1866.63
_chemical_name_common Ir-pdt-bpmc-Er-TTA
_chemical_name_systematic
; 
 ? 
;
_space_group_IT_number 2
_symmetry_cell_setting triclinic
_symmetry_space_group_name_Hall '-P 1'
_symmetry_space_group_name_H-M 'P -1'
_atom_sites_solution_hydrogens geom
_atom_sites_solution_primary direct
_atom_sites_solution_secondary difmap
_audit_creation_method SHELXL-97
_cell_angle_alpha 105.13(3)
_cell_angle_beta 90.93(3)
_cell_angle_gamma 90.59(3)
_cell_formula_units_Z 2
_cell_length_a 12.981(3)
_cell_length_b 13.145(3)
_cell_length_c 20.319(4)
_cell_measurement_reflns_used 10928
_cell_measurement_temperature 113(2)
_cell_measurement_theta_max 27.896
_cell_measurement_theta_min 1.905
_cell_volume 3346.1(14)
_computing_cell_refinement crystalclear
_computing_data_collection crystalclear
_computing_data_reduction crystalclear
_computing_molecular_graphics 'Bruker SHELXTL'
_computing_publication_material 'Bruker SHELXTL'
_computing_structure_refinement 'SHELXL-97 (Sheldrick, 1997)'
_computing_structure_solution 'SHELXS-97 (Sheldrick, 1990)'
_diffrn_ambient_temperature 113(2)
_diffrn_measured_fraction_theta_full 0.968
_diffrn_measured_fraction_theta_max 0.968
_diffrn_measurement_device_type 'rigaku saturn'
_diffrn_measurement_method '\w scans'
_diffrn_radiation_monochromator confocal
_diffrn_radiation_source 'rotating anode'
_diffrn_radiation_type MoK\a
_diffrn_radiation_wavelength 0.71073
_diffrn_reflns_av_R_equivalents 0.0407
_diffrn_reflns_av_sigmaI/netI 0.0710
_diffrn_reflns_limit_h_max 14
_diffrn_reflns_limit_h_min -15
_diffrn_reflns_limit_k_max 12
_diffrn_reflns_limit_k_min -15
_diffrn_reflns_limit_l_max 24
_diffrn_reflns_limit_l_min -23
_diffrn_reflns_number 22803
_diffrn_reflns_theta_full 25.02
_diffrn_reflns_theta_max 25.02
_diffrn_reflns_theta_min 2.08
_diffrn_standards_decay_% 0
_diffrn_standards_interval_count 0
_diffrn_standards_interval_time 0
_diffrn_standards_number 0
_exptl_absorpt_coefficient_mu 4.283
_exptl_absorpt_correction_T_max 0.5855
_exptl_absorpt_correction_T_min 0.4023
_exptl_absorpt_correction_type multi-scan
_exptl_absorpt_process_details crystalclear
_exptl_crystal_colour 'dark orange'
_exptl_crystal_density_diffrn 1.853
_exptl_crystal_density_method 'not measured'
_exptl_crystal_description block
_exptl_crystal_F_000 1808
_exptl_crystal_size_max 0.26
_exptl_crystal_size_mid 0.20
_exptl_crystal_size_min 0.14
_refine_diff_density_max 1.668
_refine_diff_density_min -1.884
_refine_diff_density_rms 0.180
_refine_ls_extinction_method none
_refine_ls_goodness_of_fit_ref 1.061
_refine_ls_hydrogen_treatment constr
_refine_ls_matrix_type full
_refine_ls_number_parameters 1064
_refine_ls_number_reflns 11441
_refine_ls_number_restraints 743
_refine_ls_restrained_S_all 1.091
_refine_ls_R_factor_all 0.0634
_refine_ls_R_factor_gt 0.0535
_refine_ls_shift/su_max 0.005
_refine_ls_shift/su_mean 0.000
_refine_ls_structure_factor_coef Fsqd
_refine_ls_weighting_details 'calc w=1/[\s^2^(Fo^2^)+(0.0643P)^2^+23.7326P] where P=(Fo^2^+2Fc^2^)/3'
_refine_ls_weighting_scheme calc
_refine_ls_wR_factor_gt 0.1383
_refine_ls_wR_factor_ref 0.1476
_reflns_number_gt 9686
_reflns_number_total 11441
_reflns_threshold_expression >2sigma(I)
_cod_data_source_file om401110k_si_002.cif
_cod_data_source_block Ir-Er
_cod_depositor_comments
;
The following automatic conversions were performed:

'_symmetry_cell_setting' value 'Triclinic' changed to 'triclinic'
according to
/usr/data/users/saulius/crontab/automatic-downloads/rss-feeds/ACS/lib/dictionaries/cif_core.dic
dictionary named 'cif_core.dic' version 2.4.2 from 2011-04-26.

Automatic conversion script
Id: cif_fix_values 2281 2013-09-26 08:29:07Z andrius 
;
_cod_original_cell_volume 3346.2(12)
_cod_original_sg_symbol_H-M P-1
_cod_original_formula_sum 'C52.50 H41 Br Cl7 Er F9 Ir N8 O8 S3'
_cod_database_code 4083733

loop_
_symmetry_equiv_pos_as_xyz
'x, y, z'
'-x, -y, -z'

loop_
_atom_site_label
_atom_site_type_symbol
_atom_site_fract_x
_atom_site_fract_y
_atom_site_fract_z
_atom_site_U_iso_or_equiv
_atom_site_adp_type
_atom_site_occupancy
_atom_site_symmetry_multiplicity
_atom_site_calc_flag
_atom_site_refinement_flags
_atom_site_disorder_assembly
_atom_site_disorder_group
Ir1 Ir 1.412861(7) 0.235997(7) 0.385395(4) 0.02174(3) Uani 1 1 d . . .
Er1 Er 1.151909(8) 0.418338(8) 0.195386(5) 0.02369(3) Uani 1 1 d . . .
Br1 Br 1.33552(4) -0.04702(3) 0.104987(19) 0.08665(14) Uani 1 1 d . . .
S1 S 0.89686(6) 0.69636(5) 0.20255(4) 0.0415(2) Uani 1 1 d . . .
S2 S 1.14123(7) 0.69316(6) 0.06431(4) 0.0475(2) Uani 1 1 d . . .
F1 F 0.9421(2) 0.2278(3) 0.33069(11) 0.0812(12) Uani 0.50 1 d PDU A 1
F2 F 0.79299(15) 0.2455(3) 0.28848(17) 0.0669(11) Uani 0.50 1 d PDU A 1
F3 F 0.9040(3) 0.1515(2) 0.22797(13) 0.0847(13) Uani 0.50 1 d PDU A 1
F1' F 0.82658(19) 0.2771(2) 0.32835(12) 0.0699(11) Uani 0.50 1 d PDU A 2
F2' F 0.8401(2) 0.1790(3) 0.22730(12) 0.1072(15) Uani 0.50 1 d PDU A 2
F3' F 0.95923(17) 0.1859(2) 0.30084(14) 0.0588(10) Uani 0.50 1 d PDU A 2
F4 F 1.21548(16) 0.13388(16) -0.00780(11) 0.0847(8) Uani 1 1 d DU . .
F5 F 1.05750(18) 0.11518(14) 0.00338(11) 0.0777(8) Uani 1 1 d DU . .
F6 F 1.11299(19) 0.17445(15) -0.07942(8) 0.0674(7) Uani 1 1 d DU . .
O1 O 1.29974(13) 0.35857(13) 0.38191(8) 0.0260(5) Uani 1 1 d . F .
O2 O 1.21722(13) 0.42525(13) 0.30578(8) 0.0286(5) Uani 1 1 d . F .
O3 O 1.00996(14) 0.51943(14) 0.22174(10) 0.0370(6) Uani 1 1 d . F .
O4 O 1.03160(13) 0.31905(13) 0.23462(9) 0.0330(5) Uani 1 1 d . F .
O5 O 1.12102(15) 0.29086(14) 0.09738(9) 0.0355(6) Uani 1 1 d . F .
O6 O 1.13224(14) 0.50518(14) 0.11076(9) 0.0329(5) Uani 1 1 d . F .
N1 N 1.31815(16) 0.13250(16) 0.41619(10) 0.0273(6) Uani 1 1 d . . .
N2 N 1.29808(17) -0.00968(17) 0.44900(11) 0.0338(6) Uani 1 1 d . . .
N3 N 1.20530(17) 0.04218(18) 0.46140(11) 0.0351(7) Uani 1 1 d . . .
N4 N 1.52453(15) 0.33565(15) 0.36623(9) 0.0228(5) Uani 1 1 d . . .
N5 N 1.65364(16) 0.44363(16) 0.40160(10) 0.0276(6) Uani 1 1 d . . .
N6 N 1.64450(17) 0.43330(16) 0.33286(10) 0.0309(6) Uani 1 1 d . . .
N7 N 1.34796(16) 0.18434(16) 0.28459(10) 0.0273(6) Uani 1 1 d . . .
N8 N 1.24155(16) 0.24675(16) 0.20761(10) 0.0279(6) Uani 1 1 d . F .
C1 C 1.50898(19) 0.11647(19) 0.37830(12) 0.0255(7) Uani 1 1 d . . .
C2 C 1.6095(2) 0.1068(2) 0.35342(13) 0.0314(7) Uani 1 1 d . . .
H2A H 1.6392 0.1622 0.3394 0.038 Uiso 1 1 calc R . .
C3 C 1.6650(2) 0.0166(2) 0.34931(14) 0.0378(8) Uani 1 1 d . . .
H3A H 1.7306 0.0122 0.3311 0.045 Uiso 1 1 calc R . .
C4 C 1.6283(2) -0.0653(2) 0.37067(14) 0.0405(9) Uani 1 1 d . . .
H4A H 1.6691 -0.1238 0.3687 0.049 Uiso 1 1 calc R . .
C5 C 1.5289(2) -0.0620(2) 0.39573(14) 0.0339(8) Uani 1 1 d . . .
H5A H 1.5018 -0.1187 0.4096 0.041 Uiso 1 1 calc R . .
C6 C 1.47055(19) 0.02820(19) 0.39973(12) 0.0263(7) Uani 1 1 d . . .
C7 C 1.3652(2) 0.04442(18) 0.42242(12) 0.0263(7) Uani 1 1 d . . .
C8 C 1.3118(2) -0.10801(19) 0.46995(14) 0.0364(8) Uani 1 1 d . . .
H8A H 1.3807 -0.1326 0.4604 0.055 Uiso 1 1 calc R . .
H8B H 1.2636 -0.1605 0.4451 0.055 Uiso 1 1 calc R . .
H8C H 1.3000 -0.0950 0.5179 0.055 Uiso 1 1 calc R . .
C9 C 1.2221(2) 0.1282(2) 0.44096(13) 0.0349(8) Uani 1 1 d . . .
C10 C 1.1427(2) 0.2101(3) 0.44330(18) 0.0534(10) Uani 1 1 d . . .
H10A H 1.0796 0.1885 0.4600 0.080 Uiso 1 1 calc R . .
H10B H 1.1311 0.2186 0.3983 0.080 Uiso 1 1 calc R . .
H10C H 1.1664 0.2758 0.4731 0.080 Uiso 1 1 calc R . .
C11 C 1.46756(19) 0.29852(17) 0.48140(12) 0.0246(6) Uani 1 1 d . . .
C12 C 1.4317(2) 0.28352(18) 0.54278(12) 0.0279(7) Uani 1 1 d . . .
H12A H 1.3750 0.2392 0.5417 0.033 Uiso 1 1 calc R . .
C13 C 1.4778(2) 0.33231(18) 0.60483(12) 0.0285(7) Uani 1 1 d . . .
H13A H 1.4505 0.3218 0.6446 0.034 Uiso 1 1 calc R . .
C14 C 1.5645(2) 0.39704(19) 0.60875(12) 0.0321(8) Uani 1 1 d . . .
H14A H 1.5968 0.4270 0.6506 0.038 Uiso 1 1 calc R . .
C15 C 1.6025(2) 0.41649(19) 0.54939(13) 0.0303(7) Uani 1 1 d . . .
H15A H 1.6592 0.4611 0.5514 0.036 Uiso 1 1 calc R . .
C16 C 1.55495(18) 0.36882(17) 0.48734(11) 0.0218(6) Uani 1 1 d . . .
C17 C 1.58162(18) 0.38652(18) 0.42205(12) 0.0247(7) Uani 1 1 d . . .
C18 C 1.7372(2) 0.5085(2) 0.44087(15) 0.0387(9) Uani 1 1 d . . .
H18A H 1.7333 0.5073 0.4878 0.058 Uiso 1 1 calc R . .
H18B H 1.7309 0.5797 0.4375 0.058 Uiso 1 1 calc R . .
H18C H 1.8023 0.4811 0.4231 0.058 Uiso 1 1 calc R . .
C19 C 1.56538(19) 0.36790(19) 0.31333(12) 0.0279(7) Uani 1 1 d . . .
C20 C 1.5297(2) 0.3318(2) 0.24148(13) 0.0414(9) Uani 1 1 d . . .
H20A H 1.5705 0.3654 0.2140 0.062 Uiso 1 1 calc R . .
H20B H 1.4587 0.3497 0.2380 0.062 Uiso 1 1 calc R . .
H20C H 1.5367 0.2568 0.2257 0.062 Uiso 1 1 calc R . .
C21 C 1.26609(19) 0.35539(18) 0.32319(12) 0.0245(7) Uani 1 1 d . . .
C22 C 1.28597(18) 0.25521(19) 0.26755(12) 0.0251(7) Uani 1 1 d . F .
C23 C 1.3635(2) 0.0948(2) 0.23642(13) 0.0371(8) Uani 1 1 d . . .
H23A H 1.4056 0.0435 0.2461 0.045 Uiso 1 1 calc R . .
C24 C 1.3183(3) 0.0778(2) 0.17313(14) 0.0444(9) Uani 1 1 d . F .
C25 C 1.2573(2) 0.1578(2) 0.15920(14) 0.0425(9) Uani 1 1 d . . .
H25A H 1.2278 0.1487 0.1160 0.051 Uiso 1 1 calc R F .
C26 C 0.7802(3) 0.7552(2) 0.20947(15) 0.0469(9) Uani 1 1 d . . .
H26 H 0.7682 0.8179 0.1976 0.056 Uiso 1 1 calc R . .
C27 C 0.7070(3) 0.7025(2) 0.23368(16) 0.0484(10) Uani 1 1 d . . .
H27A H 0.6393 0.7245 0.2404 0.058 Uiso 1 1 calc R . .
C28 C 0.7447(2) 0.6092(2) 0.24795(13) 0.0360(8) Uani 1 1 d . . .
H28A H 0.7048 0.5632 0.2651 0.043 Uiso 1 1 calc R . .
C29 C 0.8486(2) 0.59555(19) 0.23306(12) 0.0290(7) Uani 1 1 d . F .
C30 C 0.9180(2) 0.5100(2) 0.23745(12) 0.0293(7) Uani 1 1 d . . .
C31 C 0.8791(2) 0.4200(2) 0.25646(13) 0.0338(8) Uani 1 1 d . F .
H31A H 0.8113 0.4192 0.2704 0.041 Uiso 1 1 calc R . .
C32 C 0.9391(2) 0.3356(2) 0.25451(14) 0.0336(8) Uani 1 1 d . . .
C33 C 0.89277(14) 0.24361(17) 0.27703(10) 0.0611(11) Uani 1 1 d D A .
C34 C 1.1433(3) 0.7442(2) -0.00330(16) 0.0490(10) Uani 1 1 d . . .
H34 H 1.1493 0.8160 0.0002 0.059 Uiso 1 1 calc R . .
C35 C 1.1353(3) 0.6697(3) -0.06360(15) 0.0576(11) Uani 1 1 d . . .
H35A H 1.1317 0.6871 -0.1051 0.069 Uiso 1 1 calc R . .
C36 C 1.1328(2) 0.56431(19) -0.05953(12) 0.0294(7) Uani 1 1 d . . .
H36 H 1.1311 0.5043 -0.0960 0.035 Uiso 1 1 calc R . .
C37 C 1.1333(2) 0.5674(2) 0.01408(13) 0.0331(8) Uani 1 1 d . F .
C38 C 1.1316(2) 0.4804(2) 0.04686(12) 0.0310(7) Uani 1 1 d . . .
C39 C 1.1275(2) 0.3763(2) 0.00505(13) 0.0344(8) Uani 1 1 d . F .
H39A H 1.1271 0.3646 -0.0421 0.041 Uiso 1 1 calc R . .
C40 C 1.1239(2) 0.2903(2) 0.03376(13) 0.0366(8) Uani 1 1 d . . .
C41 C 1.12574(18) 0.17976(19) -0.01341(11) 0.0497(10) Uani 1 1 d D F .
Cl1 Cl 0.9589(3) 0.97132(17) 0.35296(12) 0.1274(10) Uani 0.50 1 d PDU B 1
Cl2 Cl 0.9333(5) 0.77775(18) 0.3826(2) 0.2739(15) Uani 0.50 1 d PDU B 1
C50 C 0.9545(7) 0.9137(2) 0.42185(17) 0.0806(13) Uani 0.50 1 d PDU B 1
H50A H 0.8988 0.9423 0.4520 0.097 Uiso 0.50 1 calc PR B 1
H50B H 1.0190 0.9252 0.4477 0.097 Uiso 0.50 1 calc PR B 1
Cl1' Cl 0.93277(15) 1.03547(14) 0.40134(11) 0.0757(7) Uani 0.50 1 d PDU C 2
Cl2' Cl 0.89217(17) 0.79935(15) 0.38337(11) 0.0946(7) Uani 0.50 1 d PDU C 2
C50' C 0.9738(3) 0.9106(2) 0.4067(3) 0.0803(13) Uani 0.50 1 d PDU C 2
H50C H 1.0348 0.8943 0.3792 0.096 Uiso 0.50 1 calc PR C 2
H50D H 0.9957 0.9180 0.4536 0.096 Uiso 0.50 1 calc PR C 2
Cl3 Cl 0.03222(14) 0.48612(14) 0.42581(11) 0.0699(6) Uani 0.50 1 d PDU D 1
Cl4 Cl 0.11623(15) 0.70201(14) 0.47524(10) 0.0671(6) Uani 0.50 1 d PDU D 1
C51 C 0.0827(4) 0.5984(2) 0.40283(18) 0.0598(13) Uani 0.50 1 d PDU D 1
H51A H 0.1432 0.5783 0.3753 0.072 Uiso 0.50 1 calc PR D 1
H51B H 0.0317 0.6231 0.3754 0.072 Uiso 0.50 1 calc PR D 1
Cl3' Cl 0.01176(19) 0.5344(2) 0.40380(16) 0.1197(10) Uani 0.50 1 d PDU E 2
Cl4' Cl 0.12820(16) 0.69593(14) 0.49523(9) 0.0655(6) Uani 0.50 1 d PDU E 2
C51' C 0.1137(3) 0.6261(3) 0.40775(16) 0.0548(13) Uani 0.50 1 d PDU E 2
H51C H 0.0972 0.6741 0.3802 0.066 Uiso 0.50 1 calc PR E 2
H51D H 0.1768 0.5900 0.3913 0.066 Uiso 0.50 1 calc PR E 2
Cl5 Cl 0.62262(12) 0.00369(13) 0.17104(7) 0.1348(6) Uani 1 1 d D . .
Cl6 Cl 0.57338(18) 0.13325(11) 0.07849(7) 0.1754(8) Uani 1 1 d D . .
C52 C 0.6329(4) 0.0185(2) 0.08733(14) 0.198(3) Uani 1 1 d D . .
H52A H 0.7051 0.0210 0.0762 0.238 Uiso 1 1 calc R . .
H52B H 0.6013 -0.0421 0.0554 0.238 Uiso 1 1 calc R . .
S3 S 1.42404(14) 0.30453(14) 0.02380(10) 0.1139(7) Uani 0.7572(10) 1 d PDU F 1
F7 F 1.42315(14) 0.7719(3) 0.24141(15) 0.1168(13) Uani 0.7572(10) 1 d PDU F 1
F8 F 1.26886(18) 0.78968(19) 0.21326(11) 0.0963(10) Uani 0.7572(10) 1 d PDU F 1
F9 F 1.3052(2) 0.7663(2) 0.31000(9) 0.0876(10) Uani 0.7572(10) 1 d PDU F 1
O7 O 1.31126(16) 0.39777(16) 0.14533(12) 0.0332(7) Uani 0.7572(10) 1 d PDU F 1
O8 O 1.23607(16) 0.57693(17) 0.23532(11) 0.0326(7) Uani 0.7572(10) 1 d PDU F 1
C42 C 1.5255(2) 0.3001(2) -0.02401(16) 0.0715(12) Uani 0.7572(10) 1 d PDU F 1
H42 H 1.5352 0.2489 -0.0672 0.086 Uiso 0.7572(10) 1 d PR F 1
C43 C 1.5936(2) 0.3776(2) 0.00593(16) 0.0570(9) Uani 0.7572(10) 1 d PDU F 1
H43A H 1.6578 0.3815 -0.0130 0.068 Uiso 0.7572(10) 1 calc PR F 1
C44 C 1.56362(18) 0.4582(2) 0.07090(12) 0.0232(6) Uani 0.7572(10) 1 d PDU F 1
H44 H 1.6002 0.5398 0.0968 0.028 Uiso 0.7572(10) 1 d PR F 1
C45 C 1.46623(18) 0.4202(2) 0.08149(13) 0.0459(8) Uani 0.7572(10) 1 d PDU F 1
C46 C 1.38083(19) 0.46000(17) 0.13463(14) 0.0370(7) Uani 0.7572(10) 1 d PDU F 1
C47 C 1.3872(2) 0.5664(2) 0.16895(15) 0.0389(7) Uani 0.7572(10) 1 d PDU F 1
H47A H 1.4427 0.6062 0.1605 0.047 Uiso 0.7572(10) 1 calc PR F 1
C48 C 1.31461(19) 0.61539(18) 0.21491(14) 0.0374(7) Uani 0.7572(10) 1 d PDU F 1
C49 C 1.32816(19) 0.73523(17) 0.24476(12) 0.0416(8) Uani 0.7572(10) 1 d PDU F 1
S3' S 1.47421(19) 0.3798(2) 0.07441(9) 0.0728(12) Uani 0.2428(10) 1 d PDU F 2
O7' O 1.3180(4) 0.44767(18) 0.1714(3) 0.0307(16) Uani 0.2428(10) 1 d PDU F 2
O8' O 1.1951(3) 0.5929(3) 0.2499(3) 0.0319(17) Uani 0.2428(10) 1 d PDU F 2
F7' F 1.33383(17) 0.8331(4) 0.2838(2) 0.1056(16) Uani 0.2428(10) 1 d PDU F 2
F8' F 1.1885(2) 0.8105(4) 0.23186(13) 0.0966(19) Uani 0.2428(10) 1 d PDU F 2
F9' F 1.2011(3) 0.7949(4) 0.33262(12) 0.0787(18) Uani 0.2428(10) 1 d PDU F 2
C42' C 1.58602(11) 0.41776(13) 0.04094(5) 0.0375(10) Uani 0.2428(10) 1 d PDU F 2
H42C H 1.6241 0.3693 0.0093 0.045 Uiso 0.2428(10) 1 calc PR F 2
C43' C 1.61584(11) 0.51980(13) 0.06230(5) 0.0421(10) Uani 0.2428(10) 1 d PDU F 2
H43' H 1.6763 0.5545 0.0510 0.051 Uiso 0.2428(10) 1 d PR F 2
C44' C 1.53654(13) 0.57678(17) 0.11377(7) 0.0399(10) Uani 0.2428(10) 1 d PDU F 2
H44' H 1.5334 0.6505 0.1359 0.048 Uiso 0.2428(10) 1 d PR F 2
C45' C 1.46168(16) 0.5084(2) 0.12216(10) 0.0430(8) Uani 0.2428(10) 1 d PDU F 2
C46' C 1.3635(3) 0.5290(2) 0.1636(2) 0.0408(8) Uani 0.2428(10) 1 d PDU F 2
C47' C 1.3485(3) 0.63107(19) 0.1998(3) 0.0399(8) Uani 0.2428(10) 1 d PDU F 2
H47B H 1.3984 0.6826 0.2002 0.048 Uiso 0.2428(10) 1 calc PR F 2
C48' C 1.2592(2) 0.6570(2) 0.2356(2) 0.0391(10) Uani 0.2428(10) 1 d PDU F 2
C49' C 1.2487(2) 0.7742(2) 0.27349(14) 0.032(2) Uani 0.2428(10) 1 d PDU F 2
Cl7 Cl 1.0477(4) 1.0100(3) 0.15564(15) 0.1070(15) Uani 0.25 1 d PDU G 3
Cl8 Cl 1.15406(17) 1.0119(2) 0.28696(11) 0.0321(7) Uani 0.25 1 d PDU G 3
C53 C 1.0556(3) 0.9548(4) 0.22657(16) 0.0714(14) Uani 0.25 1 d PDU G 3
H53A H 0.9899 0.9634 0.2493 0.086 Uiso 0.25 1 calc PR G 3
H53B H 1.0676 0.8799 0.2101 0.086 Uiso 0.25 1 calc PR G 3
Cl7' Cl 1.0697(3) 0.9761(3) 0.15327(11) 0.0825(12) Uani 0.25 1 d PDU H 4
Cl8' Cl 1.0605(3) 0.9623(4) 0.28726(12) 0.1098(15) Uani 0.25 1 d PDU H 4
C53' C 1.1379(3) 0.9247(4) 0.21387(15) 0.0772(15) Uani 0.25 1 d PDU H 4
H53C H 1.1432 0.8487 0.1983 0.093 Uiso 0.25 1 calc PR H 4
H53D H 1.2065 0.9556 0.2229 0.093 Uiso 0.25 1 calc PR H 4

loop_
_atom_site_aniso_label
_atom_site_aniso_U_11
_atom_site_aniso_U_22
_atom_site_aniso_U_33
_atom_site_aniso_U_23
_atom_site_aniso_U_13
_atom_site_aniso_U_12
Ir1 0.02039(4) 0.02473(4) 0.02232(4) 0.00995(3) -0.00086(4) 0.00681(4)
Er1 0.01885(5) 0.03305(5) 0.02218(5) 0.01240(4) 0.00027(4) 0.00611(4)
Br1 0.1457(3) 0.05570(17) 0.04296(18) -0.01513(15) -0.0278(2) 0.05540(19)
S1 0.0477(4) 0.0357(3) 0.0464(4) 0.0191(3) 0.0136(3) 0.0114(3)
S2 0.0557(5) 0.0509(4) 0.0389(4) 0.0176(3) -0.0083(3) 0.0024(4)
F1 0.093(2) 0.0788(19) 0.0848(19) 0.0440(15) 0.0058(18) 0.0003(18)
F2 0.0531(18) 0.0585(16) 0.1002(19) 0.0392(14) 0.0231(16) 0.0030(15)
F3 0.080(2) 0.0594(19) 0.116(2) 0.0239(17) 0.0254(19) -0.0056(17)
F1' 0.0746(19) 0.0658(17) 0.0827(18) 0.0411(13) 0.0335(16) 0.0063(16)
F2' 0.107(2) 0.096(2) 0.123(2) 0.0368(19) -0.011(2) -0.032(2)
F3' 0.0587(18) 0.0557(14) 0.0804(16) 0.0483(12) 0.0214(15) 0.0221(14)
F4 0.0988(15) 0.0782(12) 0.0665(13) -0.0017(10) -0.0022(12) 0.0469(11)
F5 0.1132(17) 0.0405(10) 0.0755(13) 0.0087(9) -0.0038(12) -0.0037(11)
F6 0.1143(16) 0.0579(10) 0.0298(8) 0.0111(7) -0.0047(10) 0.0096(11)
O1 0.0253(8) 0.0329(8) 0.0210(7) 0.0093(6) -0.0022(7) 0.0083(7)
O2 0.0321(9) 0.0326(8) 0.0234(8) 0.0111(6) -0.0038(7) 0.0131(8)
O3 0.0273(9) 0.0364(9) 0.0523(10) 0.0193(7) 0.0159(8) 0.0083(8)
O4 0.0227(9) 0.0325(8) 0.0501(10) 0.0214(7) 0.0074(8) 0.0060(7)
O5 0.0402(10) 0.0394(9) 0.0282(8) 0.0112(7) -0.0035(8) 0.0127(8)
O6 0.0350(10) 0.0394(9) 0.0265(8) 0.0125(7) 0.0005(7) 0.0081(8)
N1 0.0287(11) 0.0334(10) 0.0236(9) 0.0138(7) -0.0010(8) 0.0099(9)
N2 0.0329(11) 0.0377(10) 0.0372(10) 0.0229(8) -0.0138(9) -0.0126(10)
N3 0.0242(11) 0.0450(12) 0.0392(11) 0.0164(9) 0.0023(9) 0.0010(10)
N4 0.0208(10) 0.0276(9) 0.0223(9) 0.0104(7) -0.0009(8) 0.0069(8)
N5 0.0187(10) 0.0343(10) 0.0333(10) 0.0150(8) -0.0009(8) -0.0013(9)
N6 0.0274(11) 0.0379(10) 0.0317(10) 0.0160(8) 0.0080(9) 0.0102(9)
N7 0.0226(10) 0.0299(10) 0.0296(10) 0.0079(8) -0.0002(8) 0.0099(9)
N8 0.0279(11) 0.0334(10) 0.0238(9) 0.0092(8) 0.0048(8) 0.0087(9)
C1 0.0244(12) 0.0293(11) 0.0227(11) 0.0064(9) 0.0022(10) 0.0060(10)
C2 0.0295(13) 0.0370(12) 0.0309(12) 0.0140(9) 0.0008(11) 0.0125(11)
C3 0.0304(14) 0.0483(15) 0.0352(13) 0.0111(11) 0.0058(11) 0.0159(12)
C4 0.0458(16) 0.0340(13) 0.0407(14) 0.0078(11) -0.0080(13) 0.0192(12)
C5 0.0344(14) 0.0290(12) 0.0406(13) 0.0129(10) -0.0042(11) 0.0095(11)
C6 0.0239(12) 0.0316(11) 0.0245(11) 0.0091(9) -0.0026(10) 0.0101(10)
C7 0.0328(13) 0.0223(10) 0.0257(11) 0.0104(8) -0.0047(10) -0.0020(10)
C8 0.0385(15) 0.0304(12) 0.0469(14) 0.0224(10) -0.0005(12) -0.0005(12)
C9 0.0351(14) 0.0400(13) 0.0348(12) 0.0181(10) 0.0115(11) 0.0023(12)
C10 0.0328(15) 0.0635(17) 0.0748(19) 0.0359(13) 0.0187(14) 0.0167(14)
C11 0.0230(12) 0.0254(10) 0.0305(11) 0.0157(8) 0.0051(10) 0.0148(10)
C12 0.0286(13) 0.0249(11) 0.0340(12) 0.0140(9) 0.0020(10) 0.0047(10)
C13 0.0360(14) 0.0276(11) 0.0264(11) 0.0146(8) 0.0042(10) 0.0122(11)
C14 0.0451(15) 0.0325(12) 0.0189(11) 0.0073(9) -0.0052(11) 0.0121(12)
C15 0.0295(13) 0.0294(12) 0.0322(12) 0.0087(10) -0.0075(11) 0.0048(11)
C16 0.0230(12) 0.0202(10) 0.0249(10) 0.0102(8) 0.0015(9) 0.0051(9)
C17 0.0203(12) 0.0262(11) 0.0318(11) 0.0145(8) 0.0013(10) 0.0089(10)
C18 0.0272(14) 0.0408(14) 0.0511(15) 0.0178(11) -0.0013(12) -0.0041(12)
C19 0.0236(12) 0.0350(11) 0.0318(11) 0.0199(9) 0.0099(10) 0.0106(10)
C20 0.0417(16) 0.0571(16) 0.0310(13) 0.0209(11) 0.0076(12) 0.0062(14)
C21 0.0220(12) 0.0262(11) 0.0270(11) 0.0096(9) 0.0058(9) 0.0089(10)
C22 0.0182(11) 0.0343(12) 0.0254(11) 0.0125(9) 0.0006(9) 0.0086(10)
C23 0.0480(16) 0.0361(12) 0.0284(12) 0.0094(10) 0.0015(12) 0.0259(12)
C24 0.0647(19) 0.0324(13) 0.0313(14) -0.0012(11) -0.0024(14) 0.0241(13)
C25 0.0556(18) 0.0482(15) 0.0229(12) 0.0074(11) -0.0023(12) 0.0197(14)
C26 0.067(2) 0.0376(13) 0.0426(14) 0.0205(10) 0.0084(14) 0.0245(14)
C27 0.0493(17) 0.0478(15) 0.0534(16) 0.0207(12) 0.0159(14) 0.0256(14)
C28 0.0390(15) 0.0450(13) 0.0305(12) 0.0204(10) 0.0137(11) 0.0168(12)
C29 0.0316(13) 0.0318(11) 0.0282(11) 0.0153(9) 0.0050(10) 0.0056(11)
C30 0.0298(13) 0.0332(12) 0.0278(11) 0.0121(9) 0.0093(10) 0.0092(11)
C31 0.0223(12) 0.0462(13) 0.0406(13) 0.0242(10) 0.0077(11) 0.0108(11)
C32 0.0221(12) 0.0420(13) 0.0427(13) 0.0215(10) 0.0060(11) -0.0008(11)
C33 0.0333(16) 0.0669(16) 0.103(2) 0.0556(13) 0.0168(16) 0.0199(14)
C34 0.0504(18) 0.0489(15) 0.0550(16) 0.0280(12) -0.0117(14) -0.0067(15)
C35 0.068(2) 0.0789(19) 0.0348(14) 0.0317(12) -0.0120(14) -0.0018(18)
C36 0.0366(14) 0.0283(11) 0.0269(11) 0.0148(8) -0.0148(10) -0.0075(11)
C37 0.0323(14) 0.0422(13) 0.0269(12) 0.0133(10) -0.0056(11) 0.0017(12)
C38 0.0275(13) 0.0434(13) 0.0246(11) 0.0136(9) -0.0067(10) 0.0025(12)
C39 0.0384(14) 0.0443(14) 0.0161(11) -0.0001(10) 0.0063(10) -0.0064(13)
C40 0.0406(15) 0.0423(14) 0.0270(12) 0.0092(10) -0.0057(11) 0.0162(12)
C41 0.064(2) 0.0555(17) 0.0309(14) 0.0138(12) -0.0040(14) 0.0143(16)
Cl1 0.1136(16) 0.1285(16) 0.1354(17) 0.0266(13) -0.0163(14) 0.0096(14)
Cl2 0.269(2) 0.279(2) 0.259(2) 0.0449(19) -0.003(2) 0.009(2)
C50 0.080(2) 0.081(2) 0.086(2) 0.0289(18) 0.0228(19) 0.006(2)
Cl1' 0.0526(10) 0.0977(12) 0.0890(11) 0.0464(8) -0.0039(9) -0.0007(9)
Cl2' 0.1042(12) 0.0910(11) 0.0713(11) -0.0103(9) -0.0274(10) 0.0616(9)
C50' 0.082(2) 0.084(2) 0.083(2) 0.0337(18) 0.0299(19) 0.000(2)
Cl3 0.0466(9) 0.0721(10) 0.0905(12) 0.0212(9) -0.0073(9) -0.0038(9)
Cl4 0.0555(10) 0.0599(10) 0.0775(11) 0.0025(9) 0.0082(9) 0.0057(8)
C51 0.055(2) 0.056(2) 0.062(2) 0.0039(18) 0.0041(18) -0.0093(18)
Cl3' 0.0913(15) 0.1403(19) 0.1071(17) -0.0037(15) 0.0082(14) -0.0215(15)
Cl4' 0.0697(11) 0.0506(9) 0.0749(11) 0.0132(8) 0.0150(9) 0.0001(8)
C51' 0.049(2) 0.055(2) 0.057(2) 0.0077(17) 0.0058(18) -0.0010(18)
Cl5 0.1314(10) 0.1950(11) 0.1049(8) 0.0820(7) 0.0368(8) 0.0847(8)
Cl6 0.342(2) 0.1136(9) 0.0748(8) 0.0251(7) 0.0635(11) 0.1011(11)
C52 0.292(6) 0.226(5) 0.116(3) 0.101(3) 0.129(3) 0.162(4)
S3 0.1009(10) 0.0886(10) 0.1494(13) 0.0210(9) 0.0693(9) 0.0244(9)
F7 0.098(2) 0.0850(18) 0.149(2) -0.0014(17) 0.0079(19) -0.0358(16)
F8 0.125(2) 0.0714(15) 0.0948(17) 0.0277(13) -0.0425(15) 0.0128(15)
F9 0.132(2) 0.0632(14) 0.0681(15) 0.0185(12) -0.0058(15) -0.0137(15)
O7 0.0270(11) 0.0327(11) 0.0422(12) 0.0132(9) 0.0085(10) 0.0084(10)
O8 0.0370(12) 0.0352(11) 0.0283(10) 0.0132(8) -0.0045(10) -0.0050(10)
C42 0.0659(19) 0.0724(19) 0.0760(19) 0.0169(16) 0.0275(17) 0.0210(17)
C43 0.0479(14) 0.0647(14) 0.0610(14) 0.0196(12) 0.0145(13) 0.0130(13)
C44 0.0189(10) 0.0311(9) 0.0295(9) 0.0250(8) 0.0070(9) 0.0026(9)
C45 0.0471(14) 0.0440(13) 0.0525(13) 0.0228(11) 0.0038(12) 0.0023(12)
C46 0.0338(12) 0.0398(11) 0.0444(11) 0.0233(10) 0.0006(11) 0.0038(11)
C47 0.0379(11) 0.0410(11) 0.0423(11) 0.0195(9) -0.0033(10) -0.0033(10)
C48 0.0421(11) 0.0394(11) 0.0373(10) 0.0227(9) -0.0123(10) -0.0053(10)
C49 0.0476(14) 0.0382(12) 0.0424(12) 0.0175(11) -0.0097(12) -0.0078(12)
S3' 0.085(2) 0.070(2) 0.0668(19) 0.0244(15) 0.0137(17) -0.0147(18)
O7' 0.032(3) 0.030(3) 0.031(3) 0.010(2) -0.007(2) 0.004(2)
O8' 0.032(3) 0.032(3) 0.035(3) 0.015(2) -0.004(2) -0.003(2)
F7' 0.112(3) 0.092(3) 0.107(3) 0.017(2) -0.001(2) -0.012(2)
F8' 0.106(3) 0.090(3) 0.094(3) 0.024(2) -0.008(3) 0.000(3)
F9' 0.087(3) 0.066(3) 0.082(3) 0.019(2) -0.003(3) -0.004(3)
C42' 0.0337(16) 0.0447(16) 0.0398(16) 0.0211(15) 0.0047(15) 0.0033(16)
C43' 0.0372(16) 0.0497(16) 0.0409(16) 0.0141(15) 0.0030(16) 0.0050(16)
C44' 0.0345(16) 0.0457(16) 0.0425(16) 0.0165(15) 0.0028(16) 0.0024(16)
C45' 0.0407(13) 0.0461(13) 0.0459(13) 0.0188(13) -0.0002(13) 0.0013(13)
C46' 0.0397(13) 0.0433(13) 0.0430(13) 0.0182(13) -0.0029(13) -0.0023(13)
C47' 0.0415(13) 0.0411(13) 0.0406(13) 0.0177(13) -0.0066(13) -0.0040(13)
C48' 0.0434(17) 0.0394(16) 0.0388(16) 0.0187(15) -0.0071(16) -0.0042(16)
C49' 0.033(3) 0.024(3) 0.040(3) 0.011(2) 0.002(3) -0.003(3)
Cl7 0.085(2) 0.102(2) 0.108(2) -0.018(2) -0.017(2) -0.006(2)
Cl8 0.0259(11) 0.0344(11) 0.0304(11) -0.0013(9) 0.0062(9) -0.0098(10)
C53 0.068(2) 0.068(2) 0.074(2) 0.0115(19) 0.007(2) 0.004(2)
Cl7' 0.0675(18) 0.0692(19) 0.091(2) -0.0134(16) -0.0324(16) 0.0117(16)
Cl8' 0.115(2) 0.097(2) 0.107(2) 0.0077(19) 0.004(2) 0.015(2)
C53' 0.075(2) 0.074(2) 0.078(2) 0.013(2) 0.003(2) -0.001(2)

loop_
_atom_type_symbol
_atom_type_description
_atom_type_scat_dispersion_real
_atom_type_scat_dispersion_imag
_atom_type_scat_source
C C 0.0033 0.0016 'International Tables Vol C Tables 4.2.6.8 and 6.1.1.4'
H H 0.0000 0.0000 'International Tables Vol C Tables 4.2.6.8 and 6.1.1.4'
N N 0.0061 0.0033 'International Tables Vol C Tables 4.2.6.8 and 6.1.1.4'
O O 0.0106 0.0060 'International Tables Vol C Tables 4.2.6.8 and 6.1.1.4'
F F 0.0171 0.0103 'International Tables Vol C Tables 4.2.6.8 and 6.1.1.4'
S S 0.1246 0.1234 'International Tables Vol C Tables 4.2.6.8 and 6.1.1.4'
Cl Cl 0.1484 0.1585 'International Tables Vol C Tables 4.2.6.8 and 6.1.1.4'
Br Br -0.2901 2.4595 'International Tables Vol C Tables 4.2.6.8 and 6.1.1.4'
Er Er -0.2586 4.9576 'International Tables Vol C Tables 4.2.6.8 and 6.1.1.4'
Ir Ir -1.4442 7.9887 'International Tables Vol C Tables 4.2.6.8 and 6.1.1.4'

loop_
_geom_angle_atom_site_label_1
_geom_angle_atom_site_label_2
_geom_angle_atom_site_label_3
_geom_angle
C1 Ir1 C11 88.47(10)
C1 Ir1 N1 80.11(10)
C11 Ir1 N1 92.21(9)
C1 Ir1 N4 94.01(9)
C11 Ir1 N4 80.30(9)
N1 Ir1 N4 170.65(8)
C1 Ir1 N7 97.01(9)
C11 Ir1 N7 174.40(9)
N1 Ir1 N7 89.88(8)
N4 Ir1 N7 98.09(8)
C1 Ir1 O1 173.59(7)
C11 Ir1 O1 97.91(8)
N1 Ir1 O1 99.00(8)
N4 Ir1 O1 87.65(7)
N7 Ir1 O1 76.62(7)
O7' Er1 O5 94.99(12)
O7' Er1 O3 135.27(9)
O5 Er1 O3 109.39(7)
O7' Er1 O8 56.37(9)
O5 Er1 O8 141.06(8)
O3 Er1 O8 82.72(7)
O7' Er1 O4 149.51(11)
O5 Er1 O4 81.00(7)
O3 Er1 O4 73.25(7)
O8 Er1 O4 137.35(7)
O7' Er1 O7 18.36(10)
O5 Er1 O7 77.22(8)
O3 Er1 O7 147.24(8)
O8 Er1 O7 74.28(8)
O4 Er1 O7 138.87(7)
O7' Er1 O6 78.12(14)
O5 Er1 O6 74.12(7)
O3 Er1 O6 73.63(7)
O8 Er1 O6 74.36(8)
O4 Er1 O6 128.39(7)
O7 Er1 O6 77.85(8)
O7' Er1 O8' 71.86(13)
O5 Er1 O8' 149.41(15)
O3 Er1 O8' 68.18(12)
O8 Er1 O8' 15.49(12)
O4 Er1 O8' 124.20(13)
O7 Er1 O8' 89.74(12)
O6 Er1 O8' 76.15(15)
O7' Er1 O2 84.88(15)
O5 Er1 O2 136.21(7)
O3 Er1 O2 100.53(7)
O8 Er1 O2 72.51(8)
O4 Er1 O2 77.83(7)
O7 Er1 O2 94.53(8)
O6 Er1 O2 146.84(6)
O8' Er1 O2 71.55(15)
O7' Er1 N8 77.82(10)
O5 Er1 N8 72.30(7)
O3 Er1 N8 144.58(7)
O8 Er1 N8 119.04(7)
O4 Er1 N8 72.15(7)
O7 Er1 N8 68.16(8)
O6 Er1 N8 136.32(6)
O8' Er1 N8 128.34(13)
O2 Er1 N8 64.86(6)
C26 S1 C29 91.27(15)
C34 S2 C37 92.50(14)
C21 O1 Ir1 114.28(14)
C21 O2 Er1 126.71(14)
C30 O3 Er1 138.91(17)
C32 O4 Er1 133.30(18)
C40 O5 Er1 132.87(17)
C38 O6 Er1 136.40(17)
C7 N1 C9 105.7(2)
C7 N1 Ir1 114.11(17)
C9 N1 Ir1 139.58(18)
C7 N2 N3 111.2(2)
C7 N2 C8 129.7(2)
N3 N2 C8 119.0(2)
C9 N3 N2 102.9(2)
C17 N4 C19 105.1(2)
C17 N4 Ir1 114.25(17)
C19 N4 Ir1 140.60(15)
C17 N5 N6 110.84(19)
C17 N5 C18 129.5(2)
N6 N5 C18 119.6(2)
C19 N6 N5 104.0(2)
C23 N7 C22 116.8(2)
C23 N7 Ir1 129.33(19)
C22 N7 Ir1 113.83(14)
C22 N8 C25 116.9(2)
C22 N8 Er1 114.35(15)
C25 N8 Er1 128.26(19)
C2 C1 C6 115.4(2)
C2 C1 Ir1 128.1(2)
C6 C1 Ir1 116.46(18)
C3 C2 C1 121.1(3)
C3 C2 H2A 119.4
C1 C2 H2A 119.4
C4 C3 C2 122.7(3)
C4 C3 H3A 118.6
C2 C3 H3A 118.6
C3 C4 C5 119.6(3)
C3 C4 H4A 120.2
C5 C4 H4A 120.2
C4 C5 C6 118.8(3)
C4 C5 H5A 120.6
C6 C5 H5A 120.6
C5 C6 C1 122.3(2)
C5 C6 C7 126.4(2)
C1 C6 C7 111.2(2)
N2 C7 N1 107.4(2)
N2 C7 C6 134.8(2)
N1 C7 C6 117.8(2)
N2 C8 H8A 109.5
N2 C8 H8B 109.5
H8A C8 H8B 109.5
N2 C8 H8C 109.5
H8A C8 H8C 109.5
H8B C8 H8C 109.5
N3 C9 N1 112.8(2)
N3 C9 C10 123.2(3)
N1 C9 C10 124.0(3)
C9 C10 H10A 109.5
C9 C10 H10B 109.5
H10A C10 H10B 109.5
C9 C10 H10C 109.5
H10A C10 H10C 109.5
H10B C10 H10C 109.5
C12 C11 C16 115.6(2)
C12 C11 Ir1 128.97(18)
C16 C11 Ir1 115.44(18)
C13 C12 C11 122.1(2)
C13 C12 H12A 118.9
C11 C12 H12A 118.9
C12 C13 C14 121.0(2)
C12 C13 H13A 119.5
C14 C13 H13A 119.5
C15 C14 C13 119.4(2)
C15 C14 H14A 120.3
C13 C14 H14A 120.3
C16 C15 C14 119.4(2)
C16 C15 H15A 120.3
C14 C15 H15A 120.3
C15 C16 C11 122.5(2)
C15 C16 C17 125.6(2)
C11 C16 C17 111.9(2)
N5 C17 N4 107.7(2)
N5 C17 C16 134.4(2)
N4 C17 C16 117.9(2)
N5 C18 H18A 109.5
N5 C18 H18B 109.5
H18A C18 H18B 109.5
N5 C18 H18C 109.5
H18A C18 H18C 109.5
H18B C18 H18C 109.5
N6 C19 N4 112.3(2)
N6 C19 C20 122.6(2)
N4 C19 C20 125.1(2)
C19 C20 H20A 109.5
C19 C20 H20B 109.5
H20A C20 H20B 109.5
C19 C20 H20C 109.5
H20A C20 H20C 109.5
H20B C20 H20C 109.5
O2 C21 O1 126.7(2)
O2 C21 C22 116.5(2)
O1 C21 C22 116.8(2)
N8 C22 N7 126.5(2)
N8 C22 C21 117.0(2)
N7 C22 C21 116.5(2)
N7 C23 C24 120.8(3)
N7 C23 H23A 119.6
C24 C23 H23A 119.6
C23 C24 C25 118.4(2)
C23 C24 Br1 122.3(2)
C25 C24 Br1 119.3(2)
N8 C25 C24 120.5(3)
N8 C25 H25A 119.8
C24 C25 H25A 119.8
C27 C26 S1 113.5(2)
C27 C26 H26 123.3
S1 C26 H26 123.3
C26 C27 C28 112.5(3)
C26 C27 H27A 123.8
C28 C27 H27A 123.8
C29 C28 C27 111.5(3)
C29 C28 H28A 124.3
C27 C28 H28A 124.3
C28 C29 C30 130.5(3)
C28 C29 S1 111.3(2)
C30 C29 S1 118.1(2)
O3 C30 C31 123.1(2)
O3 C30 C29 116.7(2)
C31 C30 C29 120.1(2)
C32 C31 C30 121.2(3)
C32 C31 H31A 119.4
C30 C31 H31A 119.4
O4 C32 C31 129.3(3)
O4 C32 C33 112.5(2)
C31 C32 C33 118.1(2)
F2' C33 F2 67.7(2)
F2' C33 F1 131.5(3)
F2 C33 F1 108.7(2)
F2' C33 F3' 106.9(2)
F2 C33 F3' 124.4(3)
F1 C33 F3' 32.73(17)
F2' C33 F1' 106.4(2)
F2 C33 F1' 39.88(18)
F1 C33 F1' 76.1(2)
F3' C33 F1' 104.2(2)
F2' C33 F3 39.6(2)
F2 C33 F3 103.1(2)
F1 C33 F3 104.0(2)
F3' C33 F3 72.5(2)
F1' C33 F3 134.2(3)
F2' C33 C32 111.7(2)
F2 C33 C32 117.3(2)
F1 C33 C32 111.8(2)
F3' C33 C32 115.6(2)
F1' C33 C32 111.4(2)
F3 C33 C32 110.7(2)
C35 C34 S2 112.9(3)
C35 C34 H34 123.5
S2 C34 H34 123.5
C34 C35 C36 115.9(3)
C34 C35 H35A 122.1
C36 C35 H35A 122.1
C35 C36 C37 106.9(2)
C35 C36 H36 126.5
C37 C36 H36 126.5
C38 C37 C36 129.7(2)
C38 C37 S2 118.61(18)
C36 C37 S2 111.7(2)
O6 C38 C39 124.9(3)
O6 C38 C37 116.7(2)
C39 C38 C37 118.4(2)
C40 C39 C38 120.8(2)
C40 C39 H39A 119.6
C38 C39 H39A 119.6
O5 C40 C39 128.6(2)
O5 C40 C41 112.8(2)
C39 C40 C41 118.6(2)
F5 C41 F6 108.5(2)
F5 C41 F4 103.1(2)
F6 C41 F4 105.9(2)
F5 C41 C40 112.6(2)
F6 C41 C40 114.9(2)
F4 C41 C40 110.9(2)
Cl1 C50 Cl2 103.9(2)
Cl1 C50 H50A 111.0
Cl2 C50 H50A 111.0
Cl1 C50 H50B 111.0
Cl2 C50 H50B 111.0
H50A C50 H50B 109.0
Cl2' C50' Cl1' 121.6(3)
Cl2' C50' H50C 106.9
Cl1' C50' H50C 106.9
Cl2' C50' H50D 106.9
Cl1' C50' H50D 106.9
H50C C50' H50D 106.7
Cl4 C51 Cl3 112.0(2)
Cl4 C51 H51A 109.2
Cl3 C51 H51A 109.2
Cl4 C51 H51B 109.2
Cl3 C51 H51B 109.2
H51A C51 H51B 107.9
Cl3' C51' Cl4' 106.0(2)
Cl3' C51' H51C 110.5
Cl4' C51' H51C 110.5
Cl3' C51' H51D 110.5
Cl4' C51' H51D 110.5
H51C C51' H51D 108.7
Cl6 C52 Cl5 111.9(2)
Cl6 C52 H52A 109.2
Cl5 C52 H52A 109.2
Cl6 C52 H52B 109.2
Cl5 C52 H52B 109.2
H52A C52 H52B 107.9
C42 S3 C45 92.81(15)
C46 O7 Er1 135.09(17)
C48 O8 Er1 131.76(16)
C43 C42 S3 110.3(2)
C43 C42 H42 125.0
S3 C42 H42 124.7
C42 C43 C44 119.0(3)
C42 C43 H43A 120.5
C44 C43 H43A 120.5
C45 C44 C43 100.9(2)
C45 C44 H44 127.7
C43 C44 H44 129.7
C44 C45 C46 134.1(2)
C44 C45 S3 116.65(19)
C46 C45 S3 109.23(18)
O7 C46 C47 123.4(2)
O7 C46 C45 121.2(2)
C47 C46 C45 115.4(2)
C48 C47 C46 122.7(3)
C48 C47 H47A 118.6
C46 C47 H47A 118.6
O8 C48 C47 129.4(2)
O8 C48 C49 114.0(2)
C47 C48 C49 116.5(2)
F9 C49 F8 106.2(2)
F9 C49 F7 104.9(2)
F8 C49 F7 105.2(3)
F9 C49 C48 112.8(2)
F8 C49 C48 112.3(2)
F7 C49 C48 114.7(2)
C45' S3' C42' 88.61(16)
C46' O7' Er1 131.5(3)
C48' O8' Er1 131.8(3)
C43' C42' S3' 117.76(13)
C43' C42' H42C 121.1
S3' C42' H42C 121.1
C42' C43' C44' 107.47(14)
C42' C43' H44 108.2
C44' C43' H44 30.1
C42' C43' H43' 129.6
C44' C43' H43' 122.9
H44 C43' H43' 113.9
C45' C44' C43' 110.59(17)
C45' C44' H44 111.4
C43' C44' H44 21.4
C45' C44' H44' 121.3
C43' C44' H44' 128.0
H44 C44' H44' 124.3
C44' C45' C46' 129.9(2)
C44' C45' S3' 115.57(17)
C46' C45' S3' 114.4(2)
O7' C46' C47' 127.0(4)
O7' C46' C45' 115.1(3)
C47' C46' C45' 116.1(3)
C46' C47' C48' 119.5(3)
C46' C47' H47B 120.2
C48' C47' H47B 120.2
O8' C48' C47' 126.2(3)
O8' C48' C49' 117.0(3)
C47' C48' C49' 115.6(3)
F8' C49' F7' 106.9(3)
F8' C49' F9' 105.9(3)
F7' C49' F9' 106.4(3)
F8' C49' C48' 102.9(3)
F7' C49' C48' 117.2(3)
F9' C49' C48' 116.5(4)
Cl8 C53 Cl7 114.0(3)
Cl8 C53 H53A 108.7
Cl7 C53 H53A 108.7
Cl8 C53 H53B 108.7
Cl7 C53 H53B 108.7
H53A C53 H53B 107.6
Cl8' C53' Cl7' 102.9(3)
Cl8' C53' H53C 111.2
Cl7' C53' H53C 111.2
Cl8' C53' H53D 111.2
Cl7' C53' H53D 111.2
H53C C53' H53D 109.1

loop_
_geom_bond_atom_site_label_1
_geom_bond_atom_site_label_2
_geom_bond_distance
Ir1 C1 1.994(3)
Ir1 C11 2.023(2)
Ir1 N1 2.047(2)
Ir1 N4 2.053(2)
Ir1 N7 2.138(2)
Ir1 O1 2.2053(18)
Er1 O7' 2.270(5)
Er1 O5 2.2698(18)
Er1 O3 2.2714(19)
Er1 O8 2.289(2)
Er1 O4 2.306(2)
Er1 O7 2.307(2)
Er1 O6 2.311(2)
Er1 O8' 2.331(4)
Er1 O2 2.3640(18)
Er1 N8 2.615(2)
Br1 C24 1.868(3)
S1 C26 1.699(3)
S1 C29 1.720(3)
S2 C34 1.679(4)
S2 C37 1.703(3)
F1 C33 1.319(3)
F2 C33 1.319(3)
F3 C33 1.364(3)
F1' C33 1.348(3)
F2' C33 1.314(3)
F3' C33 1.321(3)
F4 C41 1.334(3)
F5 C41 1.329(3)
F6 C41 1.332(3)
O1 C21 1.254(3)
O2 C21 1.243(3)
O3 C30 1.254(3)
O4 C32 1.276(3)
O5 C40 1.292(3)
O6 C38 1.253(3)
N1 C7 1.349(3)
N1 C9 1.358(4)
N2 C7 1.327(4)
N2 N3 1.384(3)
N2 C8 1.474(4)
N3 C9 1.320(4)
N4 C17 1.360(3)
N4 C19 1.367(3)
N5 C17 1.331(3)
N5 N6 1.371(3)
N5 C18 1.462(3)
N6 C19 1.320(3)
N7 C23 1.340(3)
N7 C22 1.345(3)
N8 C22 1.317(3)
N8 C25 1.337(3)
C1 C2 1.402(4)
C1 C6 1.430(4)
C2 C3 1.378(4)
C2 H2A 0.9300
C3 C4 1.348(4)
C3 H3A 0.9300
C4 C5 1.391(4)
C4 H4A 0.9300
C5 C6 1.399(4)
C5 H5A 0.9300
C6 C7 1.450(4)
C8 H8A 0.9600
C8 H8B 0.9600
C8 H8C 0.9600
C9 C10 1.490(4)
C10 H10A 0.9600
C10 H10B 0.9600
C10 H10C 0.9600
C11 C12 1.399(4)
C11 C16 1.439(3)
C12 C13 1.380(3)
C12 H12A 0.9300
C13 C14 1.393(4)
C13 H13A 0.9300
C14 C15 1.393(4)
C14 H14A 0.9300
C15 C16 1.385(3)
C15 H15A 0.9300
C16 C17 1.452(4)
C18 H18A 0.9600
C18 H18B 0.9600
C18 H18C 0.9600
C19 C20 1.477(4)
C20 H20A 0.9600
C20 H20B 0.9600
C20 H20C 0.9600
C21 C22 1.522(3)
C23 C24 1.368(4)
C23 H23A 0.9300
C24 C25 1.406(4)
C25 H25A 0.9300
C26 C27 1.343(5)
C26 H26 0.9300
C27 C28 1.421(4)
C27 H27A 0.9300
C28 C29 1.390(4)
C28 H28A 0.9300
C29 C30 1.468(4)
C30 C31 1.427(4)
C31 C32 1.354(4)
C31 H31A 0.9300
C32 C33 1.522(4)
C34 C35 1.356(4)
C34 H34 0.9300
C35 C36 1.409(5)
C35 H35A 0.9300
C36 C37 1.486(4)
C36 H36 0.9300
C37 C38 1.465(4)
C38 C39 1.410(3)
C39 C40 1.401(4)
C39 H39A 0.9300
C40 C41 1.518(3)
Cl1 C50 1.758(4)
Cl2 C50 1.773(4)
C50 H50A 0.9700
C50 H50B 0.9700
Cl1' C50' 1.761(4)
Cl2' C50' 1.754(4)
C50' H50C 0.9700
C50' H50D 0.9700
Cl3 C51 1.782(4)
Cl4 C51 1.769(3)
C51 H51A 0.9700
C51 H51B 0.9700
Cl3' C51' 1.768(4)
Cl4' C51' 1.781(3)
C51' H51C 0.9700
C51' H51D 0.9700
Cl5 C52 1.769(3)
Cl6 C52 1.751(4)
C52 H52A 0.9700
C52 H52B 0.9700
S3 C42 1.641(3)
S3 C45 1.737(3)
F7 C49 1.329(3)
F8 C49 1.323(3)
F9 C49 1.321(3)
O7 C46 1.271(3)
O8 C48 1.257(3)
C42 C43 1.353(3)
C42 H42 0.9667
C43 C44 1.520(3)
C43 H43A 0.9300
C44 C45 1.395(3)
C44 H44 1.1574
C45 C46 1.557(3)
C46 C47 1.392(3)
C47 C48 1.379(4)
C47 H47A 0.9300
C48 C49 1.540(3)
S3' C45' 1.726(4)
S3' C42' 1.736(3)
O7' C46' 1.262(5)
O8' C48' 1.267(5)
F7' C49' 1.325(4)
F8' C49' 1.323(4)
F9' C49' 1.325(4)
C42' C43' 1.348(2)
C42' H42C 0.9300
C43' C44' 1.535(2)
C43' H44 0.7155
C43' H43' 0.9639
C44' C45' 1.360(3)
C44' H44 0.9835
C44' H44' 0.9577
C45' C46' 1.527(4)
C46' C47' 1.369(4)
C47' C48' 1.378(5)
C47' H47B 0.9300
C48' C49' 1.541(4)
Cl7 C53 1.776(5)
Cl8 C53 1.775(4)
C53 H53A 0.9700
C53 H53B 0.9700
Cl7' C53' 1.780(5)
Cl8' C53' 1.775(4)
C53' H53C 0.9700
C53' H53D 0.9700

loop_
_geom_torsion_atom_site_label_1
_geom_torsion_atom_site_label_2
_geom_torsion_atom_site_label_3
_geom_torsion_atom_site_label_4
_geom_torsion
C1 Ir1 O1 C21 -19.2(9)
C11 Ir1 O1 C21 165.74(18)
N1 Ir1 O1 C21 -100.73(17)
N4 Ir1 O1 C21 85.88(17)
N7 Ir1 O1 C21 -13.01(17)
O7' Er1 O2 C21 -75.9(2)
O5 Er1 O2 C21 16.0(2)
O3 Er1 O2 C21 149.0(2)
O8 Er1 O2 C21 -132.2(2)
O4 Er1 O2 C21 78.8(2)
O7 Er1 O2 C21 -60.3(2)
O6 Er1 O2 C21 -134.90(19)
O8' Er1 O2 C21 -148.5(2)
N8 Er1 O2 C21 3.04(19)
O7' Er1 O3 C30 -177.2(3)
O5 Er1 O3 C30 63.7(3)
O8 Er1 O3 C30 -154.4(3)
O4 Er1 O3 C30 -10.0(2)
O7 Er1 O3 C30 160.3(2)
O6 Er1 O3 C30 129.8(3)
O8' Er1 O3 C30 -148.9(3)
O2 Er1 O3 C30 -83.8(3)
N8 Er1 O3 C30 -22.7(3)
O7' Er1 O4 C32 163.9(3)
O5 Er1 O4 C32 -111.6(2)
O3 Er1 O4 C32 1.9(2)
O8 Er1 O4 C32 60.5(3)
O7 Er1 O4 C32 -170.1(2)
O6 Er1 O4 C32 -50.2(2)
O8' Er1 O4 C32 49.6(3)
O2 Er1 O4 C32 107.0(2)
N8 Er1 O4 C32 174.2(2)
O7' Er1 O5 C40 -60.4(3)
O3 Er1 O5 C40 81.4(2)
O8 Er1 O5 C40 -21.4(3)
O4 Er1 O5 C40 150.0(2)
O7 Er1 O5 C40 -65.1(2)
O6 Er1 O5 C40 15.7(2)
O8' Er1 O5 C40 1.7(4)
O2 Er1 O5 C40 -148.2(2)
N8 Er1 O5 C40 -136.0(3)
O7' Er1 O6 C38 83.8(3)
O5 Er1 O6 C38 -15.0(2)
O3 Er1 O6 C38 -131.3(3)
O8 Er1 O6 C38 141.8(3)
O4 Er1 O6 C38 -79.3(3)
O7 Er1 O6 C38 65.0(2)
O8' Er1 O6 C38 157.8(3)
O2 Er1 O6 C38 144.5(2)
N8 Er1 O6 C38 25.9(3)
C1 Ir1 N1 C7 5.39(16)
C11 Ir1 N1 C7 -82.67(17)
N4 Ir1 N1 C7 -46.1(5)
N7 Ir1 N1 C7 102.53(16)
O1 Ir1 N1 C7 178.96(15)
C1 Ir1 N1 C9 174.9(3)
C11 Ir1 N1 C9 86.9(3)
N4 Ir1 N1 C9 123.5(5)
N7 Ir1 N1 C9 -87.9(3)
O1 Ir1 N1 C9 -11.5(3)
C7 N2 N3 C9 -0.1(3)
C8 N2 N3 C9 175.9(2)
C1 Ir1 N4 C17 -83.92(17)
C11 Ir1 N4 C17 3.83(16)
N1 Ir1 N4 C17 -33.3(5)
N7 Ir1 N4 C17 178.40(16)
O1 Ir1 N4 C17 102.28(16)
C1 Ir1 N4 C19 93.4(3)
C11 Ir1 N4 C19 -178.9(3)
N1 Ir1 N4 C19 143.9(4)
N7 Ir1 N4 C19 -4.3(3)
O1 Ir1 N4 C19 -80.4(3)
C17 N5 N6 C19 -0.4(3)
C18 N5 N6 C19 177.7(2)
C1 Ir1 N7 C23 5.0(3)
C11 Ir1 N7 C23 173.0(9)
N1 Ir1 N7 C23 -75.0(2)
N4 Ir1 N7 C23 100.1(2)
O1 Ir1 N7 C23 -174.3(2)
C1 Ir1 N7 C22 -172.17(18)
C11 Ir1 N7 C22 -4.2(10)
N1 Ir1 N7 C22 107.81(18)
N4 Ir1 N7 C22 -77.09(18)
O1 Ir1 N7 C22 8.53(17)
O7' Er1 N8 C22 83.9(2)
O5 Er1 N8 C22 -176.73(19)
O3 Er1 N8 C22 -78.0(2)
O8 Er1 N8 C22 44.1(2)
O4 Er1 N8 C22 -90.73(18)
O7 Er1 N8 C22 100.28(19)
O6 Er1 N8 C22 141.86(16)
O8' Er1 N8 C22 29.1(3)
O2 Er1 N8 C22 -6.10(16)
O7' Er1 N8 C25 -87.9(3)
O5 Er1 N8 C25 11.4(2)
O3 Er1 N8 C25 110.2(2)
O8 Er1 N8 C25 -127.8(2)
O4 Er1 N8 C25 97.4(2)
O7 Er1 N8 C25 -71.6(2)
O6 Er1 N8 C25 -30.0(3)
O8' Er1 N8 C25 -142.7(3)
O2 Er1 N8 C25 -177.9(3)
C11 Ir1 C1 C2 -92.1(2)
N1 Ir1 C1 C2 175.3(2)
N4 Ir1 C1 C2 -12.0(2)
N7 Ir1 C1 C2 86.7(2)
O1 Ir1 C1 C2 92.8(8)
C11 Ir1 C1 C6 89.38(18)
N1 Ir1 C1 C6 -3.14(17)
N4 Ir1 C1 C6 169.54(17)
N7 Ir1 C1 C6 -91.79(18)
O1 Ir1 C1 C6 -85.7(8)
C6 C1 C2 C3 1.1(3)
Ir1 C1 C2 C3 -177.38(19)
C1 C2 C3 C4 -2.2(4)
C2 C3 C4 C5 2.4(4)
C3 C4 C5 C6 -1.7(4)
C4 C5 C6 C1 0.7(4)
C4 C5 C6 C7 178.0(2)
C2 C1 C6 C5 -0.4(3)
Ir1 C1 C6 C5 178.25(18)
C2 C1 C6 C7 -178.1(2)
Ir1 C1 C6 C7 0.6(2)
N3 N2 C7 N1 -0.5(3)
C8 N2 C7 N1 -176.0(2)
N3 N2 C7 C6 -179.6(2)
C8 N2 C7 C6 4.9(4)
C9 N1 C7 N2 0.9(2)
Ir1 N1 C7 N2 173.85(14)
C9 N1 C7 C6 -179.8(2)
Ir1 N1 C7 C6 -6.9(3)
C5 C6 C7 N2 5.7(4)
C1 C6 C7 N2 -176.7(2)
C5 C6 C7 N1 -173.4(2)
C1 C6 C7 N1 4.2(3)
N2 N3 C9 N1 0.7(3)
N2 N3 C9 C10 179.1(2)
C7 N1 C9 N3 -1.0(3)
Ir1 N1 C9 N3 -171.10(18)
C7 N1 C9 C10 -179.4(2)
Ir1 N1 C9 C10 10.5(4)
C1 Ir1 C11 C12 -90.6(2)
N1 Ir1 C11 C12 -10.6(2)
N4 Ir1 C11 C12 175.0(2)
N7 Ir1 C11 C12 101.3(9)
O1 Ir1 C11 C12 88.8(2)
C1 Ir1 C11 C16 89.91(19)
N1 Ir1 C11 C16 169.94(18)
N4 Ir1 C11 C16 -4.42(17)
N7 Ir1 C11 C16 -78.1(10)
O1 Ir1 C11 C16 -90.65(18)
C16 C11 C12 C13 -0.5(4)
Ir1 C11 C12 C13 -179.96(19)
C11 C12 C13 C14 -1.8(4)
C12 C13 C14 C15 2.9(4)
C13 C14 C15 C16 -1.8(4)
C14 C15 C16 C11 -0.5(4)
C14 C15 C16 C17 176.0(2)
C12 C11 C16 C15 1.7(3)
Ir1 C11 C16 C15 -178.81(19)
C12 C11 C16 C17 -175.3(2)
Ir1 C11 C16 C17 4.2(3)
N6 N5 C17 N4 1.1(3)
C18 N5 C17 N4 -176.8(2)
N6 N5 C17 C16 -179.5(2)
C18 N5 C17 C16 2.6(4)
C19 N4 C17 N5 -1.3(3)
Ir1 N4 C17 N5 176.88(15)
C19 N4 C17 C16 179.1(2)
Ir1 N4 C17 C16 -2.7(3)
C15 C16 C17 N5 2.8(4)
C11 C16 C17 N5 179.6(3)
C15 C16 C17 N4 -177.8(2)
C11 C16 C17 N4 -1.0(3)
N5 N6 C19 N4 -0.5(3)
N5 N6 C19 C20 -178.2(2)
C17 N4 C19 N6 1.2(3)
Ir1 N4 C19 N6 -176.28(18)
C17 N4 C19 C20 178.8(2)
Ir1 N4 C19 C20 1.3(4)
Er1 O2 C21 O1 -179.14(18)
Er1 O2 C21 C22 0.1(3)
Ir1 O1 C21 O2 -166.0(2)
Ir1 O1 C21 C22 14.8(3)
C25 N8 C22 N7 1.8(4)
Er1 N8 C22 N7 -171.0(2)
C25 N8 C22 C21 -178.6(2)
Er1 N8 C22 C21 8.5(3)
C23 N7 C22 N8 -2.2(4)
Ir1 N7 C22 N8 175.3(2)
C23 N7 C22 C21 178.3(2)
Ir1 N7 C22 C21 -4.2(3)
O2 C21 C22 N8 -6.4(3)
O1 C21 C22 N8 173.0(2)
O2 C21 C22 N7 173.2(2)
O1 C21 C22 N7 -7.5(3)
C22 N7 C23 C24 0.3(4)
Ir1 N7 C23 C24 -176.8(2)
N7 C23 C24 C25 1.7(5)
N7 C23 C24 Br1 -178.7(2)
C22 N8 C25 C24 0.4(4)
Er1 N8 C25 C24 172.1(2)
C23 C24 C25 N8 -2.1(5)
Br1 C24 C25 N8 178.3(2)
C29 S1 C26 C27 0.1(2)
S1 C26 C27 C28 0.0(3)
C26 C27 C28 C29 -0.1(3)
C27 C28 C29 C30 -177.7(2)
C27 C28 C29 S1 0.2(3)
C26 S1 C29 C28 -0.12(19)
C26 S1 C29 C30 178.0(2)
Er1 O3 C30 C31 12.8(4)
Er1 O3 C30 C29 -164.93(17)
C28 C29 C30 O3 -178.7(2)
S1 C29 C30 O3 3.6(3)
C28 C29 C30 C31 3.5(4)
S1 C29 C30 C31 -174.23(18)
O3 C30 C31 C32 -4.1(4)
C29 C30 C31 C32 173.5(2)
Er1 O4 C32 C31 2.7(4)
Er1 O4 C32 C33 -178.95(13)
C30 C31 C32 O4 -3.0(4)
C30 C31 C32 C33 178.7(2)
O4 C32 C33 F2' -94.5(3)
C31 C32 C33 F2' 84.1(3)
O4 C32 C33 F2 -169.8(2)
C31 C32 C33 F2 8.8(3)
O4 C32 C33 F1 63.7(3)
C31 C32 C33 F1 -117.8(3)
O4 C32 C33 F3' 28.0(3)
C31 C32 C33 F3' -153.4(2)
O4 C32 C33 F1' 146.7(2)
C31 C32 C33 F1' -34.7(3)
O4 C32 C33 F3 -51.9(3)
C31 C32 C33 F3 126.7(3)
C37 S2 C34 C35 1.7(3)
S2 C34 C35 C36 -3.5(4)
C34 C35 C36 C37 3.6(4)
C35 C36 C37 C38 -179.9(3)
C35 C36 C37 S2 -2.2(3)
C34 S2 C37 C38 178.3(2)
C34 S2 C37 C36 0.3(2)
Er1 O6 C38 C39 11.2(4)
Er1 O6 C38 C37 -170.04(18)
C36 C37 C38 O6 -179.8(3)
S2 C37 C38 O6 2.7(3)
C36 C37 C38 C39 -1.0(4)
S2 C37 C38 C39 -178.5(2)
O6 C38 C39 C40 -0.2(4)
C37 C38 C39 C40 -178.9(3)
Er1 O5 C40 C39 -14.4(5)
Er1 O5 C40 C41 164.17(16)
C38 C39 C40 O5 2.0(5)
C38 C39 C40 C41 -176.5(2)
O5 C40 C41 F5 45.3(3)
C39 C40 C41 F5 -135.9(3)
O5 C40 C41 F6 170.3(2)
C39 C40 C41 F6 -11.0(4)
O5 C40 C41 F4 -69.6(3)
C39 C40 C41 F4 109.1(3)
O7' Er1 O7 C46 -31.3(5)
O5 Er1 O7 C46 133.8(3)
O3 Er1 O7 C46 27.8(4)
O8 Er1 O7 C46 -19.4(3)
O4 Er1 O7 C46 -166.4(2)
O6 Er1 O7 C46 57.6(3)
O8' Er1 O7 C46 -18.3(3)
O2 Er1 O7 C46 -89.8(3)
N8 Er1 O7 C46 -150.4(3)
O7' Er1 O8 C48 20.8(3)
O5 Er1 O8 C48 -28.2(3)
O3 Er1 O8 C48 -140.2(3)
O4 Er1 O8 C48 164.4(2)
O7 Er1 O8 C48 16.3(3)
O6 Er1 O8 C48 -65.2(3)
O8' Er1 O8 C48 -159.7(7)
O2 Er1 O8 C48 116.3(3)
N8 Er1 O8 C48 69.5(3)
C45 S3 C42 C43 5.7(3)
S3 C42 C43 C44 -5.8(4)
C42 C43 C44 C45 2.3(4)
C43 C44 C45 C46 -176.3(3)
C43 C44 C45 S3 2.2(3)
C42 S3 C45 C44 -4.8(3)
C42 S3 C45 C46 174.0(2)
Er1 O7 C46 C47 17.9(5)
Er1 O7 C46 C45 -162.5(2)
C44 C45 C46 O7 -160.1(3)
S3 C45 C46 O7 21.3(4)
C44 C45 C46 C47 19.4(5)
S3 C45 C46 C47 -159.1(2)
O7 C46 C47 C48 -4.0(5)
C45 C46 C47 C48 176.4(3)
Er1 O8 C48 C47 -13.6(5)
Er1 O8 C48 C49 164.44(18)
C46 C47 C48 O8 2.3(5)
C46 C47 C48 C49 -175.7(3)
O8 C48 C49 F9 40.3(3)
C47 C48 C49 F9 -141.4(3)
O8 C48 C49 F8 -79.7(3)
C47 C48 C49 F8 98.6(3)
O8 C48 C49 F7 160.3(3)
C47 C48 C49 F7 -21.4(4)
O5 Er1 O7' C46' 118.7(5)
O3 Er1 O7' C46' -5.4(7)
O8 Er1 O7' C46' -32.9(5)
O4 Er1 O7' C46' -160.5(4)
O7 Er1 O7' C46' 133.3(9)
O6 Er1 O7' C46' 46.1(5)
O8' Er1 O7' C46' -33.0(5)
O2 Er1 O7' C46' -105.2(5)
N8 Er1 O7' C46' -170.6(6)
O7' Er1 O8' C48' 28.3(5)
O5 Er1 O8' C48' -39.7(6)
O3 Er1 O8' C48' -131.1(5)
O8 Er1 O8' C48' 27.9(4)
O4 Er1 O8' C48' 179.2(4)
O7 Er1 O8' C48' 24.0(5)
O6 Er1 O8' C48' -53.5(5)
O2 Er1 O8' C48' 118.9(5)
N8 Er1 O8' C48' 85.5(5)
C45' S3' C42' C43' -0.13(15)
S3' C42' C43' C44' 0.06(13)
C42' C43' C44' C45' 0.07(15)
C43' C44' C45' C46' -175.2(3)
C43' C44' C45' S3' -0.2(2)
C42' S3' C45' C44' 0.17(19)
C42' S3' C45' C46' 176.0(2)
Er1 O7' C46' C47' 38.4(8)
Er1 O7' C46' C45' -157.5(3)
C44' C45' C46' O7' -168.0(4)
S3' C45' C46' O7' 16.9(5)
C44' C45' C46' C47' -2.1(6)
S3' C45' C46' C47' -177.2(3)
O7' C46' C47' C48' -19.4(8)
C45' C46' C47' C48' 176.7(4)
Er1 O8' C48' C47' -27.8(8)
Er1 O8' C48' C49' 165.5(3)
C46' C47' C48' O8' 14.3(8)
C46' C47' C48' C49' -178.8(4)
O8' C48' C49' F8' -92.4(5)
C47' C48' C49' F8' 99.4(4)
O8' C48' C49' F7' 150.7(4)
C47' C48' C49' F7' -17.5(6)
O8' C48' C49' F9' 23.1(5)
C47' C48' C49' F9' -145.1(4)
